data_4507701
loop_
_publ_author_name
'Sushrutha, S. R.'
'Natarajan, Srinivasan'

_publ_section_title
;
 Bismuth Carboxylates with Brucite- and Fluorite-Related Structures:
 Synthesis Structure and Properties
;
_journal_issue 4
_journal_name_full 'Crystal Growth &amp; Design'
_journal_page_first 1743
_journal_paper_doi 10.1021/cg4000654
_journal_volume 13
_journal_year 2013
_chemical_formula_moiety 'C10 H4 Bi N4 O8'
_chemical_formula_sum 'C10 H4 Bi N4 O8'
_chemical_formula_weight 517.15
_chemical_name_common 'Bi-imidazole dicarboxylate'
_chemical_name_systematic
;
 ?
;
_space_group_IT_number 2
_symmetry_cell_setting triclinic
_symmetry_space_group_name_Hall '-P 1'
_symmetry_space_group_name_H-M 'P -1'
_atom_sites_solution_hydrogens geom
_atom_sites_solution_primary direct
_atom_sites_solution_secondary difmap
_audit_creation_method SHELXL-97
_cell_angle_alpha 81.541(8)
_cell_angle_beta 81.012(8)
_cell_angle_gamma 78.708(8)
_cell_formula_units_Z 2
_cell_length_a 6.9550(7)
_cell_length_b 6.9973(7)
_cell_length_c 12.8905(12)
_cell_measurement_reflns_used 2233
_cell_measurement_temperature 293(2)
_cell_measurement_theta_max 26.00
_cell_measurement_theta_min 2.99
_cell_volume 603.22(10)
_computing_cell_refinement 'CrysAlisPro CCD (Oxford Diffraction, 2009)'
_computing_data_collection 'CrysAlisPro CCD (Oxford Diffraction, 2009)'
_computing_data_reduction 'CrysAlisPro RED (Oxford Diffraction, 2009)'
_computing_molecular_graphics 'Ortep-3 (Farrugia, 1997) and CAMERON (Watkin et al., 1993)'
_computing_publication_material 'WinGX (Farrugia, 1999)'
_computing_structure_refinement 'SHELXL-97 (Sheldrick, 1997)'
_computing_structure_solution 'SHELXL-97 (Sheldrick, 1997)'
_diffrn_ambient_temperature 293(2)
_diffrn_measured_fraction_theta_full 0.999
_diffrn_measured_fraction_theta_max 0.999
_diffrn_measurement_device_type 'Oxford Xcalibur,Eos(Nova) CCD detector'
_diffrn_measurement_method 'f\w scans'
_diffrn_radiation_monochromator graphite
_diffrn_radiation_source 'fine-focus sealed tube'
_diffrn_radiation_type MoK\a
_diffrn_radiation_wavelength 0.71073
_diffrn_reflns_av_R_equivalents 0.0505
_diffrn_reflns_av_sigmaI/netI 0.0434
_diffrn_reflns_limit_h_max 8
_diffrn_reflns_limit_h_min -8
_diffrn_reflns_limit_k_max 8
_diffrn_reflns_limit_k_min -8
_diffrn_reflns_limit_l_max 15
_diffrn_reflns_limit_l_min -15
_diffrn_reflns_number 7805
_diffrn_reflns_theta_full 26.00
_diffrn_reflns_theta_max 26.00
_diffrn_reflns_theta_min 2.99
_exptl_absorpt_coefficient_mu 14.673
_exptl_absorpt_correction_T_max 0.6673
_exptl_absorpt_correction_T_min 0.3216
_exptl_absorpt_correction_type multi-scan
_exptl_absorpt_process_details 'CrysAlis RED (Oxford Diffraction,2009)'
_exptl_crystal_colour colorless
_exptl_crystal_density_diffrn 2.847
_exptl_crystal_density_method 'not measured'
_exptl_crystal_description rectangular
_exptl_crystal_F_000 478
_exptl_crystal_size_max 0.10
_exptl_crystal_size_mid 0.10
_exptl_crystal_size_min 0.03
_refine_diff_density_max 1.356
_refine_diff_density_min -1.345
_refine_diff_density_rms 0.200
_refine_ls_extinction_method none
_refine_ls_goodness_of_fit_ref 1.054
_refine_ls_hydrogen_treatment mixed
_refine_ls_matrix_type full
_refine_ls_number_parameters 212
_refine_ls_number_reflns 2374
_refine_ls_number_restraints 0
_refine_ls_restrained_S_all 1.054
_refine_ls_R_factor_all 0.0292
_refine_ls_R_factor_gt 0.0267
_refine_ls_shift/su_max 0.002
_refine_ls_shift/su_mean 0.000
_refine_ls_structure_factor_coef Fsqd
_refine_ls_weighting_details 'calc w=1/[\s^2^(Fo^2^)+(0.0359P)^2^+0.0000P] where P=(Fo^2^+2Fc^2^)/3'
_refine_ls_weighting_scheme calc
_refine_ls_wR_factor_gt 0.0635
_refine_ls_wR_factor_ref 0.0652
_reflns_number_gt 2233
_reflns_number_total 2374
_reflns_threshold_expression >2sigma(I)
_cod_data_source_file cg4000654_si_003.cif
_cod_data_source_block compoundII
_cod_depositor_comments
;
The following automatic conversions were performed:

'_symmetry_cell_setting' value 'Triclinic' changed to 'triclinic'
according to /home/saulius/struct/CIF-dictionaries/cif_core.dic
dictionary named 'cif_core.dic' version 2.4.2 from 2011-04-26.

Automatic conversion script
Id: cif_fix_values 1891 2012-01-12 08:04:46Z andrius 
;
_cod_original_sg_symbol_H-M P-1
_cod_database_code 4507701

loop_
_symmetry_equiv_pos_as_xyz
'x, y, z'
'-x, -y, -z'

loop_
_atom_site_label
_atom_site_type_symbol
_atom_site_fract_x
_atom_site_fract_y
_atom_site_fract_z
_atom_site_U_iso_or_equiv
_atom_site_adp_type
_atom_site_occupancy
_atom_site_symmetry_multiplicity
_atom_site_calc_flag
_atom_site_refinement_flags
Bi1 Bi 0.02422(3) 0.88349(3) 0.858598(16) 0.01504(9) Uani 1 1 d .
O1 O -0.2661(6) 0.7581(5) 0.8604(3) 0.0186(9) Uani 1 1 d .
O6 O 0.2290(7) 1.1753(6) 0.5396(4) 0.0291(11) Uani 1 1 d .
O5 O 0.1166(6) 1.1137(6) 0.7118(3) 0.0223(10) Uani 1 1 d .
O2 O -0.5929(6) 0.8045(6) 0.8670(4) 0.0246(10) Uani 1 1 d .
O3 O -0.8868(6) 1.1477(6) 0.9426(3) 0.0184(9) Uani 1 1 d .
O4 O -0.8753(6) 1.4655(6) 0.8932(4) 0.0239(10) Uani 1 1 d .
O7 O 0.3862(9) 0.6554(8) 0.3608(4) 0.0508(16) Uani 1 1 d .
O8 O 0.3489(8) 0.9717(7) 0.3793(4) 0.0439(14) Uani 1 1 d .
H1 H 0.3053 1.0412 0.4266 0.066 Uiso 1 1 calc R
N1 N -0.2522(7) 1.1313(6) 0.8573(4) 0.0166(10) Uani 1 1 d .
N3 N 0.0910(9) 0.7436(8) 0.6926(4) 0.0289(13) Uani 1 1 d .
N4 N 0.1893(9) 0.5671(8) 0.5623(4) 0.0299(13) Uani 1 1 d .
N2 N -0.4732(6) 1.3975(6) 0.8750(4) 0.0176(11) Uani 1 1 d .
C1 C -0.4345(8) 1.0786(8) 0.8705(4) 0.0149(12) Uani 1 1 d .
C2 C -0.5779(8) 1.2470(8) 0.8812(4) 0.0144(12) Uani 1 1 d .
C3 C -0.2794(9) 1.3244(8) 0.8605(5) 0.0195(13) Uani 1 1 d .
H3 H -0.1788 1.3974 0.8537 0.023 Uiso 1 1 calc R
C4 C -0.4374(8) 0.8686(7) 0.8650(4) 0.0156(12) Uani 1 1 d .
C5 C -0.7935(9) 1.2927(8) 0.9064(4) 0.0163(12) Uani 1 1 d .
C6 C 0.1707(9) 0.8571(8) 0.6080(5) 0.0221(14) Uani 1 1 d .
C7 C 0.2374(10) 0.7487(9) 0.5244(5) 0.0263(15) Uani 1 1 d .
C8 C 0.1079(12) 0.5701(9) 0.6606(6) 0.0361(18) Uani 1 1 d .
H8 H 0.0668 0.4623 0.7030 0.043 Uiso 1 1 calc R
C9 C 0.1725(9) 1.0640(9) 0.6190(5) 0.0229(14) Uani 1 1 d .
C10 C 0.3286(11) 0.7878(10) 0.4144(5) 0.0304(16) Uani 1 1 d .
H2 H 0.218(9) 0.453(9) 0.533(5) 0.015(15) Uiso 1 1 d .

loop_
_atom_site_aniso_label
_atom_site_aniso_U_11
_atom_site_aniso_U_22
_atom_site_aniso_U_33
_atom_site_aniso_U_23
_atom_site_aniso_U_13
_atom_site_aniso_U_12
Bi1 0.01339(13) 0.00907(13) 0.02218(15) -0.00426(9) 0.00045(9) -0.00125(9)
O1 0.014(2) 0.0074(18) 0.036(2) -0.0039(17) -0.0045(18) -0.0016(16)
O6 0.044(3) 0.014(2) 0.029(3) -0.0005(19) 0.001(2) -0.010(2)
O5 0.030(2) 0.012(2) 0.023(2) -0.0020(17) 0.004(2) -0.0049(18)
O2 0.013(2) 0.010(2) 0.052(3) -0.007(2) -0.006(2) -0.0021(17)
O3 0.018(2) 0.017(2) 0.022(2) -0.0052(17) 0.0026(18) -0.0106(17)
O4 0.018(2) 0.012(2) 0.040(3) -0.0037(19) -0.002(2) 0.0014(17)
O7 0.077(4) 0.035(3) 0.035(3) -0.016(2) 0.007(3) -0.001(3)
O8 0.060(4) 0.032(3) 0.034(3) -0.003(2) 0.009(3) -0.006(3)
N1 0.015(2) 0.008(2) 0.026(3) -0.002(2) -0.001(2) -0.0005(19)
N3 0.048(4) 0.018(3) 0.022(3) -0.004(2) 0.002(3) -0.011(3)
N4 0.052(4) 0.017(3) 0.023(3) -0.007(2) -0.006(3) -0.008(3)
N2 0.014(3) 0.011(2) 0.028(3) -0.003(2) -0.002(2) -0.003(2)
C1 0.017(3) 0.010(3) 0.019(3) 0.000(2) -0.004(2) -0.005(2)
C2 0.017(3) 0.007(3) 0.020(3) -0.005(2) -0.001(2) -0.004(2)
C3 0.014(3) 0.011(3) 0.034(4) -0.003(3) -0.004(3) -0.005(2)
C4 0.019(3) 0.007(3) 0.021(3) -0.002(2) -0.003(3) -0.001(2)
C5 0.018(3) 0.016(3) 0.015(3) -0.005(2) 0.003(2) -0.006(2)
C6 0.027(3) 0.013(3) 0.026(3) -0.004(2) 0.001(3) -0.003(3)
C7 0.032(4) 0.019(3) 0.027(3) -0.004(3) -0.001(3) -0.004(3)
C8 0.061(5) 0.015(3) 0.033(4) -0.001(3) 0.000(4) -0.015(3)
C9 0.024(3) 0.016(3) 0.030(4) -0.006(3) -0.002(3) -0.005(3)
C10 0.035(4) 0.026(4) 0.028(4) -0.007(3) -0.002(3) 0.000(3)

loop_
_atom_type_symbol
_atom_type_description
_atom_type_scat_dispersion_real
_atom_type_scat_dispersion_imag
_atom_type_scat_source
C C 0.0033 0.0016 'International Tables Vol C Tables 4.2.6.8 and 6.1.1.4'
H H 0.0000 0.0000 'International Tables Vol C Tables 4.2.6.8 and 6.1.1.4'
N N 0.0061 0.0033 'International Tables Vol C Tables 4.2.6.8 and 6.1.1.4'
O O 0.0106 0.0060 'International Tables Vol C Tables 4.2.6.8 and 6.1.1.4'
Bi Bi -4.1077 10.2566 'International Tables Vol C Tables 4.2.6.8 and 6.1.1.4'

loop_
_geom_angle_atom_site_label_1
_geom_angle_atom_site_label_2
_geom_angle_atom_site_label_3
_geom_angle
_geom_angle_site_symmetry_1
_geom_angle_site_symmetry_3
N1 Bi1 O1 68.39(15) . .
N1 Bi1 O5 76.66(15) . .
O1 Bi1 O5 118.18(15) . .
N1 Bi1 N3 110.02(19) . .
O1 Bi1 N3 78.58(17) . .
O5 Bi1 N3 67.62(15) . .
N1 Bi1 O3 75.44(15) . 1_655
O1 Bi1 O3 135.19(13) . 1_655
O5 Bi1 O3 76.20(14) . 1_655
N3 Bi1 O3 140.34(16) . 1_655
N1 Bi1 O3 79.83(15) . 2_477
O1 Bi1 O3 77.76(14) . 2_477
O5 Bi1 O3 143.01(12) . 2_477
N3 Bi1 O3 148.53(15) . 2_477
O3 Bi1 O3 70.46(14) 1_655 2_477
N1 Bi1 O2 144.62(14) . 1_655
O1 Bi1 O2 146.84(12) . 1_655
O5 Bi1 O2 82.78(15) . 1_655
N3 Bi1 O2 87.64(18) . 1_655
O3 Bi1 O2 71.84(12) 1_655 1_655
O3 Bi1 O2 101.21(14) 2_477 1_655
C4 O1 Bi1 122.0(3) . .
C9 O5 Bi1 121.9(4) . .
C4 O2 Bi1 147.7(4) . 1_455
C5 O3 Bi1 133.4(3) . 1_455
C5 O3 Bi1 117.0(3) . 2_477
Bi1 O3 Bi1 109.54(14) 1_455 2_477
C3 N1 C1 107.7(5) . .
C3 N1 Bi1 133.4(4) . .
C1 N1 Bi1 118.2(3) . .
C8 N3 C6 105.3(5) . .
C8 N3 Bi1 137.8(5) . .
C6 N3 Bi1 115.5(4) . .
C8 N4 C7 108.7(5) . .
C3 N2 C2 109.0(5) . .
N1 C1 C2 108.4(5) . .
N1 C1 C4 116.4(5) . .
C2 C1 C4 135.2(5) . .
N2 C2 C1 105.1(5) . .
N2 C2 C5 117.8(5) . .
C1 C2 C5 136.7(5) . .
N1 C3 N2 109.8(5) . .
O2 C4 O1 122.9(5) . .
O2 C4 C1 122.8(5) . .
O1 C4 C1 114.2(5) . .
O4 C5 O3 123.9(5) . .
O4 C5 C2 118.3(5) . .
O3 C5 C2 117.8(5) . .
N3 C6 C7 110.0(5) . .
N3 C6 C9 118.4(5) . .
C7 C6 C9 131.6(6) . .
N4 C7 C6 103.9(5) . .
N4 C7 C10 120.3(6) . .
C6 C7 C10 135.7(6) . .
N4 C8 N3 112.1(6) . .
O6 C9 O5 125.1(5) . .
O6 C9 C6 119.3(5) . .
O5 C9 C6 115.6(5) . .
O7 C10 O8 122.6(7) . .
O7 C10 C7 120.3(6) . .
O8 C10 C7 117.1(6) . .

loop_
_geom_bond_atom_site_label_1
_geom_bond_atom_site_label_2
_geom_bond_distance
_geom_bond_site_symmetry_2
Bi1 N1 2.323(5) .
Bi1 O1 2.349(4) .
Bi1 O5 2.391(4) .
Bi1 N3 2.425(5) .
Bi1 O3 2.494(4) 1_655
Bi1 O3 2.585(4) 2_477
Bi1 O2 2.628(4) 1_655
O1 C4 1.285(7) .
O6 C9 1.253(8) .
O5 C9 1.276(7) .
O2 C4 1.244(7) .
O2 Bi1 2.628(4) 1_455
O3 C5 1.301(7) .
O3 Bi1 2.494(4) 1_455
O3 Bi1 2.585(4) 2_477
O4 C5 1.231(7) .
O7 C10 1.205(8) .
O8 C10 1.327(8) .
N1 C3 1.334(7) .
N1 C1 1.368(7) .
N3 C8 1.317(8) .
N3 C6 1.362(8) .
N4 C8 1.306(9) .
N4 C7 1.377(8) .
N2 C3 1.339(7) .
N2 C2 1.380(7) .
C1 C2 1.396(7) .
C1 C4 1.486(7) .
C2 C5 1.465(8) .
C6 C7 1.378(8) .
C6 C9 1.478(8) .
C7 C10 1.470(9) .
